data_4101101
loop_
_publ_author_name
'Hayashi, Sayuri'
'Hirano, Koji'
'Yorimitsu, Hideki'
'Oshima, Koichiro'

_publ_section_title
;
Palladium-Catalyzed Stereo- and Regiospecific Allylation of Aryl Halides with 
Homoallyl Alcohols via Retro-Allylation: Selective Generation and Use of 
\s-Allylpalladium
;
_journal_issue 7
_journal_name_full 'Journal of the American Chemical Society'
_journal_page_first 2210
_journal_page_last 2211
_journal_paper_doi 10.1021/ja058055u
_journal_volume 128
_journal_year 2006
_chemical_formula_sum 'C15 H24 O3'
_chemical_formula_weight 252.35
_space_group_IT_number 19
_symmetry_cell_setting orthorhombic
_symmetry_space_group_name_Hall 'P 2ac 2ab'
_symmetry_space_group_name_H-M 'P 21 21 21'
_cell_angle_alpha 90.00
_cell_angle_beta 90.00
_cell_angle_gamma 90.00
_cell_formula_units_Z 9
_cell_length_a 7.8962(15)
_cell_length_b 12.311(2)
_cell_length_c 30.247(6)
_cell_measurement_temperature 293(2)
_cell_volume 2940.2(10)
_diffrn_ambient_temperature 293(2)
_exptl_crystal_density_diffrn 1.140
_cod_depositor_comments
;
The following automatic conversions were performed:
'_symmetry_cell_setting' value 'Orthorhombic' changed to 'orthorhombic'
according to '/home/saulius/struct/CIF-dictionaries/cif_core.dic'
dictionary named 'cif_core.dic' version 2.4.1 from 2010-06-29.

Automatic conversion script
Id: cif_fix_enum 1527 2010-12-29 10:47:43Z saulius 
;
_cod_database_code 4101101

loop_
_symmetry_equiv_pos_as_xyz
'x, y, z'
'-x+1/2, -y, z+1/2'
'-x, y+1/2, -z+1/2'
'x+1/2, -y+1/2, -z'

loop_
_atom_site_label
_atom_site_type_symbol
_atom_site_fract_x
_atom_site_fract_y
_atom_site_fract_z
_atom_site_U_iso_or_equiv
_atom_site_adp_type
_atom_site_occupancy
_atom_site_symmetry_multiplicity
_atom_site_calc_flag
_atom_site_refinement_flags
_atom_site_disorder_assembly
_atom_site_disorder_group
C28 C -0.2089(7) 0.4132(4) 0.1989(2) 0.144(2) Uani 1 1 d . . .
H28A H -0.2502 0.4212 0.2290 0.173 Uiso 1 1 calc R . .
H28B H -0.3081 0.4071 0.1802 0.173 Uiso 1 1 calc R . .
O3 O 0.6780(2) 0.69263(15) 0.20948(5) 0.0506(5) Uani 1 1 d . . .
H3 H 0.7360 0.6444 0.1985 0.076 Uiso 1 1 calc R . .
O4 O 0.2218(3) 0.28848(17) 0.21128(6) 0.0698(6) Uani 1 1 d . . .
H4 H 0.2483 0.2520 0.2329 0.105 Uiso 1 1 calc R . .
O5 O -0.0801(3) 0.22987(18) 0.12615(7) 0.0694(6) Uani 1 1 d . . .
O1 O 0.4098(3) 0.76249(19) 0.11695(6) 0.0704(6) Uani 1 1 d . . .
C22 C -0.0008(4) 0.2895(2) 0.16087(8) 0.0516(7) Uani 1 1 d . . .
H22 H 0.0446 0.3574 0.1488 0.062 Uiso 1 1 calc R . .
C7 C 0.7627(4) 0.7999(2) 0.14398(9) 0.0549(7) Uani 1 1 d . . .
C13 C 0.4769(3) 0.6951(2) 0.15130(8) 0.0512(7) Uani 1 1 d . . .
H13 H 0.5320 0.6325 0.1374 0.061 Uiso 1 1 calc R . .
C23 C -0.1507(4) 0.2805(3) 0.09017(9) 0.0619(8) Uani 1 1 d . . .
C12 C 0.6140(3) 0.7622(2) 0.17505(8) 0.0473(6) Uani 1 1 d . . .
C20 C 0.1478(4) 0.2189(2) 0.17798(8) 0.0512(7) Uani 1 1 d . . .
C4 C 0.3300(4) 0.7150(3) 0.08144(9) 0.0685(9) Uani 1 1 d . . .
O6 O -0.1302(3) 0.51184(17) 0.18786(8) 0.0682(6) Uani 1 1 d . . .
H6 H -0.0309 0.5103 0.1958 0.102 Uiso 1 1 calc R . .
C24 C -0.2324(5) 0.2123(3) 0.06070(10) 0.0773(10) Uani 1 1 d . . .
H24 H -0.2338 0.1378 0.0658 0.093 Uiso 1 1 calc R . .
C10 C 0.8089(4) 0.7112(3) 0.11045(10) 0.0688(9) Uani 1 1 d . . .
H10A H 0.9096 0.7320 0.0948 0.103 Uiso 1 1 calc R . .
H10B H 0.7175 0.7020 0.0899 0.103 Uiso 1 1 calc R . .
H10C H 0.8286 0.6440 0.1257 0.103 Uiso 1 1 calc R . .
O2 O 0.2016(3) 0.50697(18) 0.21832(9) 0.0733(6) Uani 1 1 d . . .
H2 H 0.2144 0.4409 0.2178 0.110 Uiso 1 1 calc R . .
C21 C 0.0831(5) 0.1156(2) 0.19925(10) 0.0701(9) Uani 1 1 d . . .
H21A H 0.1770 0.0687 0.2058 0.105 Uiso 1 1 calc R . .
H21B H 0.0073 0.0794 0.1793 0.105 Uiso 1 1 calc R . .
H21C H 0.0242 0.1331 0.2261 0.105 Uiso 1 1 calc R . .
C16 C 0.2881(4) 0.1969(3) 0.14263(10) 0.0630(8) Uani 1 1 d . . .
C17 C 0.3250(5) 0.2987(4) 0.11531(12) 0.0915(13) Uani 1 1 d . . .
H17A H 0.3351 0.3602 0.1346 0.137 Uiso 1 1 calc R . .
H17B H 0.2340 0.3108 0.0948 0.137 Uiso 1 1 calc R . .
H17C H 0.4289 0.2890 0.0993 0.137 Uiso 1 1 calc R . .
C5 C 0.2394(4) 0.7885(4) 0.05534(10) 0.0863(12) Uani 1 1 d . . .
H5 H 0.2358 0.8618 0.0628 0.104 Uiso 1 1 calc R . .
C11 C 0.5340(4) 0.8582(3) 0.19966(9) 0.0646(8) Uani 1 1 d . . .
H11A H 0.4686 0.8316 0.2241 0.097 Uiso 1 1 calc R . .
H11B H 0.4617 0.8977 0.1799 0.097 Uiso 1 1 calc R . .
H11C H 0.6216 0.9054 0.2104 0.097 Uiso 1 1 calc R . .
C1 C 0.1594(7) 0.6442(7) 0.00804(14) 0.136(2) Uani 1 1 d . . .
H1 H 0.1014 0.6200 -0.0169 0.163 Uiso 1 1 calc R . .
C3 C 0.3342(6) 0.6082(4) 0.07069(11) 0.0931(13) Uani 1 1 d . . .
H3A H 0.3950 0.5597 0.0882 0.112 Uiso 1 1 calc R . .
C25 C -0.3111(6) 0.2540(5) 0.02418(11) 0.0967(13) Uani 1 1 d . . .
H25 H -0.3676 0.2078 0.0049 0.116 Uiso 1 1 calc R . .
C15 C 0.3588(5) 0.5592(3) 0.20711(14) 0.0856(11) Uani 1 1 d . . .
H15A H 0.4314 0.5082 0.1917 0.103 Uiso 1 1 calc R . .
H15B H 0.4163 0.5816 0.2339 0.103 Uiso 1 1 calc R . .
C8 C 0.7202(6) 0.9044(3) 0.11852(11) 0.0806(10) Uani 1 1 d . . .
H8A H 0.8056 0.9175 0.0966 0.121 Uiso 1 1 calc R . .
H8B H 0.7162 0.9645 0.1387 0.121 Uiso 1 1 calc R . .
H8C H 0.6121 0.8964 0.1043 0.121 Uiso 1 1 calc R . .
C27 C -0.1286(5) 0.3163(3) 0.19710(15) 0.0922(13) Uani 1 1 d . . .
H27A H -0.2158 0.2608 0.1959 0.111 Uiso 1 1 calc R . .
H27B H -0.0705 0.3070 0.2251 0.111 Uiso 1 1 calc R . .
C9 C 0.9198(4) 0.8229(3) 0.17220(11) 0.0749(9) Uani 1 1 d . . .
H9A H 0.9641 0.7557 0.1834 0.112 Uiso 1 1 calc R . .
H9B H 0.8895 0.8694 0.1964 0.112 Uiso 1 1 calc R . .
H9C H 1.0043 0.8580 0.1544 0.112 Uiso 1 1 calc R . .
C2 C 0.2480(8) 0.5707(6) 0.03364(13) 0.131(2) Uani 1 1 d . . .
H2A H 0.2500 0.4974 0.0262 0.158 Uiso 1 1 calc R . .
C19 C 0.2412(6) 0.1027(4) 0.11193(12) 0.0969(13) Uani 1 1 d . . .
H19A H 0.3234 0.0974 0.0886 0.145 Uiso 1 1 calc R . .
H19B H 0.1313 0.1155 0.0994 0.145 Uiso 1 1 calc R . .
H19C H 0.2395 0.0362 0.1285 0.145 Uiso 1 1 calc R . .
C18 C 0.4519(5) 0.1658(4) 0.16546(14) 0.0962(13) Uani 1 1 d . . .
H18A H 0.5378 0.1526 0.1437 0.144 Uiso 1 1 calc R . .
H18B H 0.4344 0.1012 0.1827 0.144 Uiso 1 1 calc R . .
H18C H 0.4872 0.2239 0.1845 0.144 Uiso 1 1 calc R . .
C26 C -0.1453(6) 0.3908(3) 0.08220(10) 0.0809(10) Uani 1 1 d . . .
H26 H -0.0904 0.4371 0.1018 0.097 Uiso 1 1 calc R . .
C14 C 0.3286(4) 0.6530(3) 0.17938(11) 0.0667(8) Uani 1 1 d . . .
H14A H 0.2907 0.7119 0.1982 0.080 Uiso 1 1 calc R . .
H14B H 0.2359 0.6357 0.1595 0.080 Uiso 1 1 calc R . .
C6 C 0.1560(6) 0.7511(6) 0.01874(12) 0.1135(19) Uani 1 1 d . . .
H6A H 0.0963 0.7995 0.0010 0.136 Uiso 1 1 calc R . .
C30 C -0.3074(7) 0.3619(5) 0.01593(11) 0.1115(17) Uani 1 1 d . . .
H30 H -0.3616 0.3895 -0.0090 0.134 Uiso 1 1 calc R . .
C29 C -0.2225(7) 0.4321(4) 0.04460(11) 0.1061(16) Uani 1 1 d . . .
H29 H -0.2177 0.5060 0.0385 0.127 Uiso 1 1 calc R . .

loop_
_atom_site_aniso_label
_atom_site_aniso_U_11
_atom_site_aniso_U_22
_atom_site_aniso_U_33
_atom_site_aniso_U_23
_atom_site_aniso_U_13
_atom_site_aniso_U_12
C28 0.135(4) 0.086(3) 0.211(6) -0.003(3) 0.128(4) 0.012(3)
O3 0.0582(12) 0.0571(11) 0.0366(8) -0.0005(8) -0.0052(8) 0.0100(9)
O4 0.1105(18) 0.0541(11) 0.0447(10) 0.0050(9) -0.0189(11) -0.0112(12)
O5 0.0727(14) 0.0587(12) 0.0767(13) 0.0020(11) -0.0288(11) -0.0004(11)
O1 0.0708(14) 0.0788(14) 0.0616(11) 0.0114(11) -0.0238(11) -0.0044(12)
C22 0.0555(16) 0.0517(15) 0.0476(13) 0.0007(12) 0.0052(12) -0.0025(14)
C7 0.0552(16) 0.0620(17) 0.0476(13) 0.0008(13) 0.0015(13) -0.0031(14)
C13 0.0497(15) 0.0626(17) 0.0413(12) 0.0042(13) -0.0021(12) 0.0039(14)
C23 0.0539(16) 0.078(2) 0.0538(15) -0.0006(15) -0.0011(14) 0.0159(16)
C12 0.0524(15) 0.0510(14) 0.0385(12) -0.0023(11) -0.0040(11) 0.0055(13)
C20 0.0689(17) 0.0473(14) 0.0373(12) 0.0030(11) -0.0031(12) 0.0007(14)
C4 0.0557(17) 0.103(3) 0.0470(15) 0.0122(17) -0.0086(14) -0.0241(18)
O6 0.0702(13) 0.0597(12) 0.0746(13) -0.0031(11) 0.0011(12) 0.0158(11)
C24 0.071(2) 0.096(2) 0.0648(18) -0.0188(19) -0.0058(17) 0.007(2)
C10 0.0668(19) 0.082(2) 0.0570(16) -0.0012(16) 0.0191(15) 0.0027(18)
O2 0.0566(13) 0.0675(13) 0.0959(16) 0.0078(14) 0.0049(12) -0.0040(11)
C21 0.097(2) 0.0535(17) 0.0594(16) 0.0057(14) -0.0108(17) -0.0094(18)
C16 0.0559(17) 0.072(2) 0.0611(16) 0.0046(16) -0.0028(14) 0.0116(16)
C17 0.077(2) 0.114(3) 0.083(2) 0.036(2) 0.036(2) 0.028(2)
C5 0.0562(18) 0.145(4) 0.0574(17) 0.024(2) -0.0022(16) 0.002(2)
C11 0.074(2) 0.0643(18) 0.0556(16) -0.0100(15) -0.0052(15) 0.0175(16)
C1 0.114(4) 0.241(7) 0.053(2) 0.010(4) -0.029(2) -0.058(5)
C3 0.105(3) 0.116(3) 0.0581(18) 0.003(2) -0.0200(19) -0.035(3)
C25 0.101(3) 0.132(4) 0.0567(19) -0.015(2) -0.008(2) 0.011(3)
C15 0.063(2) 0.092(2) 0.102(3) 0.018(2) -0.004(2) -0.001(2)
C8 0.094(3) 0.070(2) 0.078(2) 0.0241(18) 0.004(2) -0.009(2)
C27 0.085(3) 0.073(2) 0.119(3) 0.007(2) 0.054(2) 0.001(2)
C9 0.0586(19) 0.084(2) 0.082(2) 0.0014(19) -0.0042(17) -0.0137(19)
C2 0.158(5) 0.174(5) 0.063(2) -0.003(3) -0.022(3) -0.078(5)
C19 0.105(3) 0.109(3) 0.077(2) -0.032(2) 0.005(2) 0.026(3)
C18 0.065(2) 0.103(3) 0.121(3) 0.025(3) -0.006(2) 0.018(2)
C26 0.104(3) 0.078(2) 0.0613(18) 0.0019(17) -0.0117(19) 0.018(2)
C14 0.0540(17) 0.0756(19) 0.0706(18) 0.0073(17) 0.0089(15) 0.0037(16)
C6 0.075(3) 0.212(6) 0.053(2) 0.032(3) -0.0137(19) -0.012(4)
C30 0.128(4) 0.163(5) 0.0436(17) 0.006(3) -0.008(2) 0.041(4)
C29 0.151(4) 0.108(3) 0.060(2) 0.017(2) -0.015(3) 0.032(3)

loop_
_geom_bond_atom_site_label_1
_geom_bond_atom_site_label_2
_geom_bond_distance
_geom_bond_site_symmetry_2
_geom_bond_publ_flag
C28 C27 1.353(6) . ?
C28 O6 1.404(5) . ?
O3 C12 1.440(3) . ?
O4 C20 1.446(3) . ?
O5 C23 1.372(4) . ?
O5 C22 1.426(3) . ?
O1 C4 1.376(4) . ?
O1 C13 1.431(3) . ?
C22 C27 1.525(4) . ?
C22 C20 1.549(4) . ?
C7 C10 1.535(4) . ?
C7 C9 1.532(4) . ?
C7 C8 1.536(4) . ?
C7 C12 1.574(4) . ?
C13 C12 1.540(4) . ?
C13 C14 1.537(4) . ?
C23 C26 1.380(5) . ?
C23 C24 1.384(5) . ?
C12 C11 1.533(4) . ?
C20 C21 1.514(4) . ?
C20 C16 1.563(4) . ?
C4 C3 1.355(6) . ?
C4 C5 1.399(5) . ?
C24 C25 1.367(5) . ?
O2 C15 1.438(4) . ?
C16 C18 1.516(5) . ?
C16 C17 1.529(5) . ?
C16 C19 1.531(5) . ?
C5 C6 1.368(6) . ?
C1 C6 1.356(9) . ?
C1 C2 1.381(9) . ?
C3 C2 1.390(5) . ?
C25 C30 1.352(7) . ?
C15 C14 1.447(5) . ?
C26 C29 1.387(5) . ?
C30 C29 1.395(7) . ?
